data_7060695
loop_
_publ_author_name
'Yang, Rui'
'Liu, Yifei'
'Dong, Zhen'
'Li, Haiyan'
'Ye, Zhiwen'

_publ_section_title
;
 3-R-4-(5-Methyleneazide-1,2,4-oxadiazol-3-yl)furazan and its ionic salts
 as low-sensitivity and high-detonation energetic materials
;
_journal_issue 25
_journal_name_full 'New Journal of Chemistry'
_journal_page_first 11380
_journal_page_last 11389
_journal_paper_doi 10.1039/D1NJ01099A
_journal_volume 45
_journal_year 2021
_chemical_formula_moiety 'C5 H4 N8 O2'
_chemical_formula_sum 'C5 H4 N8 O2'
_chemical_formula_weight 208.16
_space_group_crystal_system orthorhombic
_space_group_IT_number 29
_space_group_name_Hall 'P 2c -2ac'
_space_group_name_H-M_alt 'P c a 21'
_atom_sites_solution_hydrogens geom
_audit_creation_method SHELXL-2018/3
_audit_update_record
;
2020-12-07 deposited with the CCDC.	2021-05-25 downloaded from the CCDC.
;
_cell_angle_alpha 90
_cell_angle_beta 90
_cell_angle_gamma 90
_cell_formula_units_Z 4
_cell_length_a 19.831(2)
_cell_length_b 5.3577(5)
_cell_length_c 7.8562(9)
_cell_measurement_reflns_used 3282
_cell_measurement_temperature 293(2)
_cell_measurement_theta_max 27.47
_cell_measurement_theta_min 3.31
_cell_volume 834.71(15)
_computing_cell_refinement 'Bruker SAINT'
_computing_data_collection 'Bruker APEX3'
_computing_data_reduction 'Bruker SAINT'
_computing_molecular_graphics 'Bruker SHELXTL'
_computing_publication_material 'Bruker SHELXTL'
_computing_structure_refinement 'SHELXL-2018/3 (Sheldrick, 2018)'
_computing_structure_solution 'SHELXT 2014/5 (Sheldrick, 2014)'
_diffrn_ambient_temperature 296(2)
_diffrn_detector_area_resol_mean 10.42
_diffrn_measured_fraction_theta_full 0.993
_diffrn_measured_fraction_theta_max 0.994
_diffrn_measurement_device_type 'Bruker D8 QUEST PHOTON 100'
_diffrn_measurement_method '\f and \w scans'
_diffrn_radiation_type MoK\a
_diffrn_radiation_wavelength 0.71073
_diffrn_reflns_av_R_equivalents 0.0431
_diffrn_reflns_av_unetI/netI 0.0493
_diffrn_reflns_Laue_measured_fraction_full 0.993
_diffrn_reflns_Laue_measured_fraction_max 0.994
_diffrn_reflns_limit_h_max 26
_diffrn_reflns_limit_h_min -24
_diffrn_reflns_limit_k_max 6
_diffrn_reflns_limit_k_min -7
_diffrn_reflns_limit_l_max 10
_diffrn_reflns_limit_l_min -10
_diffrn_reflns_number 6956
_diffrn_reflns_point_group_measured_fraction_full 0.981
_diffrn_reflns_point_group_measured_fraction_max 0.961
_diffrn_reflns_theta_full 25.242
_diffrn_reflns_theta_max 28.253
_diffrn_reflns_theta_min 3.308
_diffrn_source.source 'Ius 2.0'
_diffrn_source.type microfocus

_exptl_absorpt_coefficient_mu 0.135
_exptl_absorpt_correction_T_max 0.7457
_exptl_absorpt_correction_T_min 0.6510
_exptl_absorpt_correction_type multi-scan
_exptl_absorpt_process_details sadabs
_exptl_crystal_colour yellow
_exptl_crystal_density_diffrn 1.656
_exptl_crystal_description plate
_exptl_crystal_F_000 424
_exptl_crystal_size_max 0.220
_exptl_crystal_size_mid 0.210
_exptl_crystal_size_min 0.010
_refine_diff_density_max 0.200
_refine_diff_density_min -0.303
_refine_diff_density_rms 0.047
_refine_ls_abs_structure_details
;
 Flack x determined using 510 quotients [(I+)-(I-)]/[(I+)+(I-)]
 (Parsons, Flack and Wagner, Acta Cryst. B69 (2013) 249-259).
;
_refine_ls_abs_structure_Flack 0.7(10)
_refine_ls_extinction_method none
_refine_ls_goodness_of_fit_ref 1.079
_refine_ls_hydrogen_treatment constr
_refine_ls_matrix_type full
_refine_ls_number_parameters 136
_refine_ls_number_reflns 1987
_refine_ls_number_restraints 16
_refine_ls_restrained_S_all 1.094
_refine_ls_R_factor_all 0.0796
_refine_ls_R_factor_gt 0.0503
_refine_ls_shift/su_max 0.000
_refine_ls_shift/su_mean 0.000
_refine_ls_structure_factor_coef Fsqd
_refine_ls_weighting_details 'w=1/[\s^2^(Fo^2^)+(0.0555P)^2^+0.1736P] where P=(Fo^2^+2Fc^2^)/3'
_refine_ls_weighting_scheme calc
_refine_ls_wR_factor_gt 0.1122
_refine_ls_wR_factor_ref 0.1215
_reflns_Friedel_coverage 0.801
_reflns_Friedel_fraction_full 0.968
_reflns_Friedel_fraction_max 0.923
_reflns_number_gt 1477
_reflns_number_total 1987
_reflns_threshold_expression 'I > 2\s(I)'
_cod_data_source_file d1nj01099a2.cif
_cod_data_source_block YR201205
_cod_depositor_comments 'Adding full bibliography for 7060694--7060695.cif.'
_cod_database_code 7060695
_shelx_shelxl_version_number 2018/3
_shelx_space_group_comment
;
The symmetry employed for this shelxl refinement is uniquely defined
by the following loop, which should always be used as a source of
symmetry information in preference to the above space-group names.
They are only intended as comments.
;
_shelx_estimated_absorpt_t_min 0.971
_shelx_estimated_absorpt_t_max 0.999

loop_
_space_group_symop_operation_xyz
'x, y, z'
'-x, -y, z+1/2'
'-x+1/2, y, z+1/2'
'x+1/2, -y, z'

loop_
_atom_site_label
_atom_site_type_symbol
_atom_site_fract_x
_atom_site_fract_y
_atom_site_fract_z
_atom_site_U_iso_or_equiv
_atom_site_adp_type
_atom_site_occupancy
_atom_site_site_symmetry_order
_atom_site_calc_flag
_atom_site_refinement_flags_posn
_atom_site_refinement_flags_adp
_atom_site_refinement_flags_occupancy
_atom_site_disorder_assembly
_atom_site_disorder_group
C1 C 0.22464(17) 0.8194(7) 0.1236(5) 0.0373(8) Uani 1 1 d . . . . .
C2 C 0.25161(17) 0.6144(6) 0.2189(5) 0.0356(8) Uani 1 1 d . . . . .
C3 C 0.32180(17) 0.5535(6) 0.2546(5) 0.0360(8) Uani 1 1 d . . . . .
C4 C 0.40479(17) 0.3820(6) 0.3613(5) 0.0396(8) Uani 1 1 d . . . . .
C5 C 0.45473(17) 0.2330(8) 0.4613(6) 0.0485(10) Uani 1 1 d . . . . .
H5C H 0.431613 0.101496 0.522898 0.058 Uiso 1 1 calc R U . . .
H5D H 0.477077 0.339818 0.543439 0.058 Uiso 1 1 calc R U . . .
N1 N 0.15888(15) 0.8090(6) 0.1328(4) 0.0476(8) Uani 1 1 d . . . . .
N2 N 0.20262(14) 0.4835(6) 0.2831(5) 0.0455(8) Uani 1 1 d . . . . .
N3 N 0.37052(14) 0.6885(6) 0.1972(5) 0.0512(9) Uani 1 1 d . . . . .
N4 N 0.34059(13) 0.3567(5) 0.3569(4) 0.0362(7) Uani 1 1 d . . . . .
N5 N 0.25939(17) 0.9946(6) 0.0389(5) 0.0486(8) Uani 1 1 d . . . . .
H5A H 0.238321 1.111061 -0.014447 0.058 Uiso 1 1 calc R U . . .
H5B H 0.302738 0.990499 0.037990 0.058 Uiso 1 1 calc R U . . .
N6 N 0.50588(16) 0.1211(7) 0.3438(5) 0.0563(9) Uani 1 1 d . U . . .
N7 N 0.53993(18) -0.0253(8) 0.4088(6) 0.0636(10) Uani 1 1 d . U . . .
N8 N 0.5784(2) -0.1681(9) 0.4545(7) 0.0913(15) Uani 1 1 d . U . . .
O1 O 0.14474(12) 0.5978(5) 0.2320(4) 0.0531(8) Uani 1 1 d . . . . .
O2 O 0.42788(11) 0.5734(5) 0.2696(4) 0.0548(8) Uani 1 1 d . . . . .

loop_
_atom_site_aniso_label
_atom_site_aniso_U_11
_atom_site_aniso_U_22
_atom_site_aniso_U_33
_atom_site_aniso_U_23
_atom_site_aniso_U_13
_atom_site_aniso_U_12
C1 0.0465(17) 0.0351(17) 0.0302(19) -0.0047(15) -0.0035(16) 0.0076(14)
C2 0.0423(16) 0.0335(17) 0.0309(19) -0.0034(16) -0.0002(14) 0.0039(14)
C3 0.0430(17) 0.0329(17) 0.0323(19) 0.0000(15) 0.0007(14) 0.0019(13)
C4 0.0410(18) 0.0386(18) 0.039(2) 0.0025(15) 0.0018(16) 0.0009(14)
C5 0.0391(17) 0.054(2) 0.053(3) 0.008(2) -0.0015(18) 0.0028(16)
N1 0.0459(17) 0.0491(18) 0.048(2) 0.0046(16) -0.0025(16) 0.0104(13)
N2 0.0413(15) 0.0476(18) 0.048(2) 0.0082(15) -0.0008(14) 0.0042(12)
N3 0.0448(17) 0.0461(19) 0.063(2) 0.0197(17) 0.0015(15) 0.0011(14)
N4 0.0351(15) 0.0333(15) 0.0402(17) 0.0052(13) -0.0015(13) 0.0003(11)
N5 0.0535(18) 0.0383(16) 0.054(2) 0.0113(16) -0.0030(16) 0.0079(14)
N6 0.0445(17) 0.070(2) 0.055(2) 0.0062(19) 0.0049(17) 0.0160(15)
N7 0.054(2) 0.070(2) 0.067(3) -0.007(2) 0.0016(18) 0.0099(17)
N8 0.091(3) 0.093(3) 0.090(4) -0.007(3) -0.009(3) 0.046(2)
O1 0.0394(12) 0.0573(17) 0.063(2) 0.0098(15) 0.0015(13) 0.0046(12)
O2 0.0388(12) 0.0564(15) 0.069(2) 0.0223(16) 0.0024(12) -0.0041(11)

loop_
_atom_type_symbol
_atom_type_description
_atom_type_scat_dispersion_real
_atom_type_scat_dispersion_imag
_atom_type_scat_source
C C 0.0033 0.0016 'International Tables Vol C Tables 4.2.6.8 and 6.1.1.4'
H H 0.0000 0.0000 'International Tables Vol C Tables 4.2.6.8 and 6.1.1.4'
N N 0.0061 0.0033 'International Tables Vol C Tables 4.2.6.8 and 6.1.1.4'
O O 0.0106 0.0060 'International Tables Vol C Tables 4.2.6.8 and 6.1.1.4'

loop_
_geom_angle_atom_site_label_1
_geom_angle_atom_site_label_2
_geom_angle_atom_site_label_3
_geom_angle
_geom_angle_site_symmetry_1
_geom_angle_site_symmetry_3
_geom_angle_publ_flag
N1 C1 N5 124.7(3) . . ?
N1 C1 C2 108.1(3) . . ?
N5 C1 C2 127.1(3) . . ?
N2 C2 C1 109.7(3) . . ?
N2 C2 C3 121.2(3) . . ?
C1 C2 C3 129.0(3) . . ?
N3 C3 N4 115.6(3) . . ?
N3 C3 C2 121.6(3) . . ?
N4 C3 C2 122.8(3) . . ?
N4 C4 O2 114.1(3) . . ?
N4 C4 C5 128.0(3) . . ?
O2 C4 C5 117.8(3) . . ?
C4 C5 N6 109.8(4) . . ?
C4 C5 H5C 109.7 . . ?
N6 C5 H5C 109.7 . . ?
C4 C5 H5D 109.7 . . ?
N6 C5 H5D 109.7 . . ?
H5C C5 H5D 108.2 . . ?
C1 N1 O1 105.3(3) . . ?
C2 N2 O1 105.9(3) . . ?
C3 N3 O2 102.6(3) . . ?
C4 N4 C3 101.7(3) . . ?
C1 N5 H5A 120.0 . . ?
C1 N5 H5B 120.0 . . ?
H5A N5 H5B 120.0 . . ?
N7 N6 C5 113.3(4) . . ?
N8 N7 N6 171.2(6) . . ?
N2 O1 N1 111.0(2) . . ?
C4 O2 N3 106.0(2) . . ?

loop_
_geom_bond_atom_site_label_1
_geom_bond_atom_site_label_2
_geom_bond_distance
_geom_bond_site_symmetry_2
_geom_bond_publ_flag
C1 N1 1.307(5) . ?
C1 N5 1.341(5) . ?
C1 C2 1.433(5) . ?
C2 N2 1.300(5) . ?
C2 C3 1.457(5) . ?
C3 N3 1.288(5) . ?
C3 N4 1.378(5) . ?
C4 N4 1.281(4) . ?
C4 O2 1.334(5) . ?
C4 C5 1.495(5) . ?
C5 N6 1.497(5) . ?
C5 H5C 0.9700 . ?
C5 H5D 0.9700 . ?
N1 O1 1.402(5) . ?
N2 O1 1.361(4) . ?
N3 O2 1.414(4) . ?
N5 H5A 0.8600 . ?
N5 H5B 0.8600 . ?
N6 N7 1.154(5) . ?
N7 N8 1.139(5) . ?

loop_
_geom_hbond_atom_site_label_D
_geom_hbond_atom_site_label_H
_geom_hbond_atom_site_label_A
_geom_hbond_distance_DH
_geom_hbond_distance_HA
_geom_hbond_distance_DA
_geom_hbond_angle_DHA
_geom_hbond_site_symmetry_A
_geom_hbond_publ_flag
C5 H5C N1 0.97 2.53 3.471(5) 162.5 3_545 yes
C5 H5D O2 0.97 2.63 3.516(5) 151.8 2_665 yes
N5 H5A N4 0.86 2.28 3.121(4) 165.4 3_564 yes
N5 H5B N3 0.86 2.45 3.015(4) 124.2 . yes
N5 H5B N8 0.86 2.62 3.413(6) 152.9 2_664 yes

loop_
_geom_torsion_atom_site_label_1
_geom_torsion_atom_site_label_2
_geom_torsion_atom_site_label_3
_geom_torsion_atom_site_label_4
_geom_torsion
_geom_torsion_site_symmetry_1
_geom_torsion_site_symmetry_2
_geom_torsion_site_symmetry_3
_geom_torsion_site_symmetry_4
_geom_torsion_publ_flag
N1 C1 C2 N2 0.3(4) . . . . ?
N5 C1 C2 N2 -179.9(4) . . . . ?
N1 C1 C2 C3 -176.2(4) . . . . ?
N5 C1 C2 C3 3.6(6) . . . . ?
N2 C2 C3 N3 -177.0(4) . . . . ?
C1 C2 C3 N3 -0.9(6) . . . . ?
N2 C2 C3 N4 0.1(6) . . . . ?
C1 C2 C3 N4 176.2(4) . . . . ?
N4 C4 C5 N6 123.2(4) . . . . ?
O2 C4 C5 N6 -60.0(5) . . . . ?
N5 C1 N1 O1 179.7(3) . . . . ?
C2 C1 N1 O1 -0.5(4) . . . . ?
C1 C2 N2 O1 0.1(4) . . . . ?
C3 C2 N2 O1 176.9(3) . . . . ?
N4 C3 N3 O2 -0.8(5) . . . . ?
C2 C3 N3 O2 176.5(3) . . . . ?
O2 C4 N4 C3 -0.9(4) . . . . ?
C5 C4 N4 C3 176.0(4) . . . . ?
N3 C3 N4 C4 1.1(5) . . . . ?
C2 C3 N4 C4 -176.2(3) . . . . ?
C4 C5 N6 N7 -169.3(4) . . . . ?
C2 N2 O1 N1 -0.4(4) . . . . ?
C1 N1 O1 N2 0.5(4) . . . . ?
N4 C4 O2 N3 0.5(5) . . . . ?
C5 C4 O2 N3 -176.7(3) . . . . ?
C3 N3 O2 C4 0.2(4) . . . . ?
